data_7227207
loop_
_publ_author_name
'Nanubolu, Jagadeesh Babu'
'Ravikumar, Krishnan'

_publ_section_title
;
 Designing a new cocrystal of olanzapine drug and observation of
 concomitant polymorphism in a ternary cocrystal system
;
_journal_issue 2
_journal_name_full CrystEngComm
_journal_page_first 355
_journal_paper_doi 10.1039/C6CE02227H
_journal_volume 19
_journal_year 2017
_chemical_formula_moiety 'C17 H20 N4 S, C6 H6 O2, C7 H8'
_chemical_formula_sum 'C30 H34 N4 O2 S'
_chemical_formula_weight 514.67
_chemical_name_common 'Olanzapine-hydroquinone-toluene form I'
_space_group_crystal_system triclinic
_space_group_IT_number 2
_space_group_name_Hall '-P 1'
_space_group_name_H-M_alt 'P -1'
_symmetry_space_group_name_Hall '-P 1'
_symmetry_space_group_name_H-M 'P -1'
_atom_sites_solution_hydrogens mixed
_audit_creation_method SHELXL-2014/7
_audit_update_record
;
2016-10-20 deposited with the CCDC.
2016-11-30 downloaded from the CCDC.
;
_cell_angle_alpha 72.725(2)
_cell_angle_beta 74.290(2)
_cell_angle_gamma 65.743(2)
_cell_formula_units_Z 2
_cell_length_a 10.6675(14)
_cell_length_b 11.6121(15)
_cell_length_c 13.0639(17)
_cell_measurement_reflns_used 6709
_cell_measurement_temperature 294(2)
_cell_measurement_theta_max 27.72
_cell_measurement_theta_min 2.29
_cell_volume 1388.1(3)
_computing_cell_refinement 'Bruker SMART'
_computing_data_collection 'Bruker SMART'
_computing_data_reduction 'Bruker SAINT'
_computing_molecular_graphics 'Bruker SHELXTL'
_computing_publication_material 'Bruker SHELXTL'
_computing_structure_refinement 'SHELXL-2014/7 (Sheldrick, 2014)'
_computing_structure_solution 'SHELXS-97 (Sheldrick, 1990)'
_diffrn_ambient_temperature 294(2)
_diffrn_measured_fraction_theta_full 0.996
_diffrn_measured_fraction_theta_max 0.938
_diffrn_measurement_device_type 'CCD area detector'
_diffrn_measurement_method 'phi and omega scans'
_diffrn_radiation_type MoK\a
_diffrn_radiation_wavelength 0.71073
_diffrn_reflns_av_R_equivalents 0.0403
_diffrn_reflns_av_unetI/netI 0.0409
_diffrn_reflns_Laue_measured_fraction_full 0.996
_diffrn_reflns_Laue_measured_fraction_max 0.938
_diffrn_reflns_limit_h_max 14
_diffrn_reflns_limit_h_min -14
_diffrn_reflns_limit_k_max 15
_diffrn_reflns_limit_k_min -14
_diffrn_reflns_limit_l_max 17
_diffrn_reflns_limit_l_min -17
_diffrn_reflns_number 15885
_diffrn_reflns_point_group_measured_fraction_full 0.996
_diffrn_reflns_point_group_measured_fraction_max 0.938
_diffrn_reflns_theta_full 25.242
_diffrn_reflns_theta_max 28.236
_diffrn_reflns_theta_min 1.657
_exptl_absorpt_coefficient_mu 0.150
_exptl_absorpt_correction_T_max 0.953
_exptl_absorpt_correction_T_min 0.939
_exptl_absorpt_correction_type multi-scan
_exptl_absorpt_process_details 'Bruker AXS SADABS program'
_exptl_crystal_colour yellow
_exptl_crystal_density_diffrn 1.231
_exptl_crystal_description block
_exptl_crystal_F_000 548
_exptl_crystal_recrystallization_method 'Re-crystallisation from solvent: Toluene'
_exptl_crystal_size_max 0.420
_exptl_crystal_size_mid 0.400
_exptl_crystal_size_min 0.320
_refine_diff_density_max 0.440
_refine_diff_density_min -0.265
_refine_diff_density_rms 0.068
_refine_ls_extinction_method none
_refine_ls_goodness_of_fit_ref 1.112
_refine_ls_hydrogen_treatment mixed
_refine_ls_matrix_type full
_refine_ls_number_parameters 349
_refine_ls_number_reflns 6432
_refine_ls_number_restraints 0
_refine_ls_restrained_S_all 1.112
_refine_ls_R_factor_all 0.0788
_refine_ls_R_factor_gt 0.0656
_refine_ls_shift/su_max 0.001
_refine_ls_shift/su_mean 0.000
_refine_ls_structure_factor_coef Fsqd
_refine_ls_weighting_details 'w=1/[\s^2^(Fo^2^)+(0.0933P)^2^+0.3147P] where P=(Fo^2^+2Fc^2^)/3'
_refine_ls_weighting_scheme calc
_refine_ls_wR_factor_gt 0.1671
_refine_ls_wR_factor_ref 0.1777
_reflns_Friedel_coverage 0.000
_reflns_number_gt 5247
_reflns_number_total 6432
_reflns_threshold_expression 'I > 2\s(I)'
_cod_data_source_file c6ce02227h2.cif
_cod_data_source_block ba30m
_cod_depositor_comments 'Adding full bibliography for 7227206--7227207.cif.'
_cod_database_code 7227207
_shelx_shelxl_version_number 2014/7
_shelx_space_group_comment
;
The symmetry employed for this shelxl refinement is uniquely defined
by the following loop, which should always be used as a source of
symmetry information in preference to the above space-group names.
They are only intended as comments.
;
_shelx_estimated_absorpt_t_min 0.940
_shelx_estimated_absorpt_t_max 0.954

loop_
_space_group_symop_operation_xyz
'x, y, z'
'-x, -y, -z'

loop_
_atom_site_label
_atom_site_type_symbol
_atom_site_fract_x
_atom_site_fract_y
_atom_site_fract_z
_atom_site_U_iso_or_equiv
_atom_site_adp_type
_atom_site_occupancy
_atom_site_site_symmetry_order
_atom_site_calc_flag
_atom_site_refinement_flags_posn
_atom_site_refinement_flags_adp
C1 C 0.60045(18) -0.01694(18) 1.31165(15) 0.0368(4) Uani 1 1 d . .
C2 C 0.6578(2) -0.0762(2) 1.40621(17) 0.0460(5) Uani 1 1 d . .
H2 H 0.6745 -0.1637 1.4349 0.055 Uiso 1 1 calc R U
C3 C 0.6902(2) -0.0072(2) 1.45807(18) 0.0511(5) Uani 1 1 d . .
H3 H 0.7290 -0.0481 1.5211 0.061 Uiso 1 1 calc R U
C4 C 0.6653(2) 0.1220(2) 1.41666(18) 0.0514(5) Uani 1 1 d . .
H4 H 0.6850 0.1694 1.4523 0.062 Uiso 1 1 calc R U
C5 C 0.6107(2) 0.1814(2) 1.32147(17) 0.0450(5) Uani 1 1 d . .
H5 H 0.5956 0.2686 1.2930 0.054 Uiso 1 1 calc R U
C6 C 0.57767(18) 0.11363(18) 1.26744(15) 0.0352(4) Uani 1 1 d . .
C7 C 0.43575(18) 0.17374(17) 1.13334(14) 0.0331(4) Uani 1 1 d . .
C8 C 0.35807(19) 0.08796(18) 1.19402(14) 0.0350(4) Uani 1 1 d . .
C9 C 0.4257(2) -0.03508(18) 1.24481(14) 0.0362(4) Uani 1 1 d . .
C10 C 0.1735(2) 0.0125(2) 1.25671(17) 0.0491(5) Uani 1 1 d . .
C11 C 0.2122(2) 0.1141(2) 1.20405(16) 0.0423(4) Uani 1 1 d . .
H11 H 0.1498 0.1945 1.1764 0.051 Uiso 1 1 calc R U
C12 C 0.0326(3) 0.0019(3) 1.2779(3) 0.0798(9) Uani 1 1 d . .
H12A H -0.0342 0.0845 1.2514 0.120 Uiso 1 1 calc R U
H12B H 0.0045 -0.0249 1.3547 0.120 Uiso 1 1 calc R U
H12C H 0.0374 -0.0605 1.2412 0.120 Uiso 1 1 calc R U
C13 C 0.4560(2) 0.3518(2) 0.97898(17) 0.0459(5) Uani 1 1 d . .
H13A H 0.5291 0.3190 0.9206 0.055 Uiso 1 1 calc R U
H13B H 0.4975 0.3700 1.0270 0.055 Uiso 1 1 calc R U
C14 C 0.3454(2) 0.47373(19) 0.93262(17) 0.0442(5) Uani 1 1 d . .
H14A H 0.2782 0.5107 0.9919 0.053 Uiso 1 1 calc R U
H14B H 0.3884 0.5359 0.8893 0.053 Uiso 1 1 calc R U
C15 C 0.3277(2) 0.22829(19) 0.96956(15) 0.0422(4) Uani 1 1 d . .
H15A H 0.2878 0.1632 1.0107 0.051 Uiso 1 1 calc R U
H15B H 0.3966 0.1953 0.9093 0.051 Uiso 1 1 calc R U
C16 C 0.2147(2) 0.3507(2) 0.92678(16) 0.0442(5) Uani 1 1 d . .
H16A H 0.1705 0.3328 0.8805 0.053 Uiso 1 1 calc R U
H16B H 0.1442 0.3814 0.9872 0.053 Uiso 1 1 calc R U
C17 C 0.1609(3) 0.5719(2) 0.8273(2) 0.0577(6) Uani 1 1 d . .
H17A H 0.1096 0.5558 0.7865 0.087 Uiso 1 1 calc R U
H17B H 0.2014 0.6340 0.7820 0.087 Uiso 1 1 calc R U
H17C H 0.0991 0.6050 0.8891 0.087 Uiso 1 1 calc R U
N1 N 0.56542(17) -0.08703(17) 1.25862(14) 0.0409(4) Uani 1 1 d . .
H1N H 0.589(2) -0.165(2) 1.2906(18) 0.045(6) Uiso 1 1 d . .
N2 N 0.53821(15) 0.17956(15) 1.16432(12) 0.0351(3) Uani 1 1 d . .
N3 N 0.39375(17) 0.25536(15) 1.03908(13) 0.0405(4) Uani 1 1 d . .
N4 N 0.27190(16) 0.45101(15) 0.86466(12) 0.0380(4) Uani 1 1 d . .
S1 S 0.31485(6) -0.12095(5) 1.29979(4) 0.04849(18) Uani 1 1 d . .
C18 C 0.88603(19) 0.10926(19) 1.02238(16) 0.0411(4) Uani 1 1 d . .
C19 C 1.0165(2) 0.1167(2) 0.97654(19) 0.0472(5) Uani 1 1 d . .
H19 H 1.0280 0.1957 0.9604 0.057 Uiso 1 1 calc R U
C20 C 1.1294(2) 0.0082(2) 0.95469(18) 0.0452(5) Uani 1 1 d . .
H20 H 1.2165 0.0145 0.9243 0.054 Uiso 1 1 calc R U
O1 O 0.77909(17) 0.22092(15) 1.04190(16) 0.0619(5) Uani 1 1 d . .
H1O H 0.703(3) 0.201(3) 1.076(2) 0.071(8) Uiso 1 1 d . .
C21 C 0.4217(3) 0.4376(2) 0.48748(17) 0.0514(5) Uani 1 1 d . .
H21 H 0.3689 0.3956 0.4784 0.062 Uiso 1 1 calc R U
C22 C 0.4367(2) 0.43196(17) 0.59045(15) 0.0385(4) Uani 1 1 d . .
C23 C 0.5153(2) 0.4945(2) 0.60254(17) 0.0489(5) Uani 1 1 d . .
H23 H 0.5261 0.4910 0.6718 0.059 Uiso 1 1 calc R U
O2 O 0.37432(17) 0.36275(14) 0.67777(13) 0.0488(4) Uani 1 1 d . .
H2O H 0.357(3) 0.393(3) 0.734(2) 0.067(8) Uiso 1 1 d . .
C24 C 0.0133(5) 0.6824(4) 0.5551(3) 0.1042(12) Uani 1 1 d . .
H24A H 0.1050 0.6379 0.5194 0.156 Uiso 1 1 calc R U
H24B H 0.0194 0.7340 0.5977 0.156 Uiso 1 1 calc R U
H24C H -0.0444 0.7373 0.5014 0.156 Uiso 1 1 calc R U
C25 C -0.0486(3) 0.5868(3) 0.6271(2) 0.0698(7) Uani 1 1 d . .
C26 C 0.0299(3) 0.4556(3) 0.6481(3) 0.0773(8) Uani 1 1 d . .
H26 H 0.1227 0.4268 0.6144 0.093 Uiso 1 1 calc R U
C27 C -0.0255(4) 0.3680(4) 0.7168(3) 0.0878(9) Uani 1 1 d . .
H27 H 0.0298 0.2807 0.7302 0.105 Uiso 1 1 calc R U
C28 C -0.1635(4) 0.4083(4) 0.7664(3) 0.0908(10) Uani 1 1 d . .
H28 H -0.2020 0.3491 0.8137 0.109 Uiso 1 1 calc R U
C29 C -0.2429(4) 0.5379(4) 0.7446(3) 0.0894(10) Uani 1 1 d . .
H29 H -0.3364 0.5664 0.7766 0.107 Uiso 1 1 calc R U
C30 C -0.1864(3) 0.6254(3) 0.6766(3) 0.0792(9) Uani 1 1 d . .
H30 H -0.2419 0.7126 0.6634 0.095 Uiso 1 1 calc R U

loop_
_atom_site_aniso_label
_atom_site_aniso_U_11
_atom_site_aniso_U_22
_atom_site_aniso_U_33
_atom_site_aniso_U_23
_atom_site_aniso_U_13
_atom_site_aniso_U_12
C1 0.0251(8) 0.0404(10) 0.0392(9) -0.0077(8) -0.0048(7) -0.0072(7)
C2 0.0372(10) 0.0458(11) 0.0453(11) 0.0001(9) -0.0123(8) -0.0090(9)
C3 0.0419(12) 0.0640(14) 0.0430(11) -0.0026(10) -0.0177(9) -0.0143(10)
C4 0.0462(12) 0.0663(14) 0.0505(12) -0.0134(11) -0.0161(9) -0.0232(11)
C5 0.0409(11) 0.0478(11) 0.0484(11) -0.0064(9) -0.0123(9) -0.0176(9)
C6 0.0239(8) 0.0412(10) 0.0362(9) -0.0059(8) -0.0049(7) -0.0092(7)
C7 0.0286(8) 0.0320(9) 0.0346(9) -0.0064(7) -0.0045(7) -0.0080(7)
C8 0.0331(9) 0.0383(9) 0.0335(9) -0.0045(7) -0.0069(7) -0.0141(8)
C9 0.0379(10) 0.0383(10) 0.0335(9) -0.0062(7) -0.0056(7) -0.0162(8)
C10 0.0422(11) 0.0634(13) 0.0458(11) -0.0014(10) -0.0102(9) -0.0284(10)
C11 0.0344(10) 0.0493(11) 0.0412(10) -0.0013(9) -0.0105(8) -0.0162(9)
C12 0.0549(15) 0.103(2) 0.088(2) 0.0107(17) -0.0173(14) -0.0525(16)
C13 0.0454(11) 0.0473(11) 0.0491(11) 0.0079(9) -0.0197(9) -0.0260(9)
C14 0.0520(12) 0.0398(10) 0.0454(11) -0.0005(8) -0.0174(9) -0.0213(9)
C15 0.0531(12) 0.0462(11) 0.0348(9) -0.0019(8) -0.0114(8) -0.0274(9)
C16 0.0406(11) 0.0600(12) 0.0376(10) -0.0004(9) -0.0116(8) -0.0272(10)
C17 0.0479(13) 0.0544(13) 0.0615(14) -0.0027(11) -0.0226(11) -0.0076(10)
N1 0.0374(9) 0.0316(8) 0.0479(9) -0.0051(7) -0.0118(7) -0.0062(7)
N2 0.0284(7) 0.0378(8) 0.0366(8) -0.0043(6) -0.0064(6) -0.0114(6)
N3 0.0449(9) 0.0410(9) 0.0410(9) 0.0026(7) -0.0175(7) -0.0221(7)
N4 0.0350(8) 0.0411(9) 0.0357(8) -0.0016(7) -0.0107(6) -0.0132(7)
S1 0.0552(3) 0.0485(3) 0.0473(3) 0.0041(2) -0.0145(2) -0.0302(3)
C18 0.0295(9) 0.0387(10) 0.0505(11) -0.0077(8) -0.0030(8) -0.0113(8)
C19 0.0359(10) 0.0400(10) 0.0662(13) -0.0099(10) 0.0001(9) -0.0205(9)
C20 0.0269(9) 0.0482(11) 0.0601(13) -0.0108(10) -0.0001(8) -0.0182(8)
O1 0.0360(8) 0.0402(8) 0.0948(13) -0.0149(8) 0.0107(8) -0.0124(7)
C21 0.0620(14) 0.0596(13) 0.0453(11) -0.0097(10) -0.0056(10) -0.0372(11)
C22 0.0405(10) 0.0308(9) 0.0370(9) -0.0050(7) -0.0021(8) -0.0102(8)
C23 0.0592(13) 0.0563(13) 0.0362(10) -0.0094(9) -0.0070(9) -0.0267(11)
O2 0.0606(10) 0.0426(8) 0.0410(8) -0.0072(6) 0.0031(7) -0.0249(7)
C24 0.119(3) 0.106(3) 0.098(3) -0.010(2) -0.036(2) -0.047(2)
C25 0.0700(18) 0.0831(19) 0.0614(15) -0.0178(14) -0.0289(13) -0.0196(15)
C26 0.0549(16) 0.088(2) 0.085(2) -0.0240(17) -0.0228(14) -0.0109(15)
C27 0.090(2) 0.078(2) 0.094(2) -0.0151(18) -0.035(2) -0.0193(18)
C28 0.095(3) 0.113(3) 0.073(2) -0.0176(19) -0.0132(18) -0.048(2)
C29 0.067(2) 0.117(3) 0.083(2) -0.043(2) -0.0095(17) -0.020(2)
C30 0.0698(19) 0.086(2) 0.0778(19) -0.0330(17) -0.0247(16) -0.0052(16)

loop_
_atom_type_symbol
_atom_type_description
_atom_type_scat_dispersion_real
_atom_type_scat_dispersion_imag
_atom_type_scat_source
C C 0.0033 0.0016 'International Tables Vol C Tables 4.2.6.8 and 6.1.1.4'
H H 0.0000 0.0000 'International Tables Vol C Tables 4.2.6.8 and 6.1.1.4'
N N 0.0061 0.0033 'International Tables Vol C Tables 4.2.6.8 and 6.1.1.4'
O O 0.0106 0.0060 'International Tables Vol C Tables 4.2.6.8 and 6.1.1.4'
S S 0.1246 0.1234 'International Tables Vol C Tables 4.2.6.8 and 6.1.1.4'

loop_
_geom_angle_atom_site_label_1
_geom_angle_atom_site_label_2
_geom_angle_atom_site_label_3
_geom_angle
_geom_angle_site_symmetry_1
_geom_angle_site_symmetry_3
C2 C1 C6 119.65(18) . .
C2 C1 N1 121.18(18) . .
C6 C1 N1 119.17(17) . .
C3 C2 C1 120.9(2) . .
C3 C2 H2 119.6 . .
C1 C2 H2 119.6 . .
C4 C3 C2 119.95(19) . .
C4 C3 H3 120.0 . .
C2 C3 H3 120.0 . .
C3 C4 C5 119.6(2) . .
C3 C4 H4 120.2 . .
C5 C4 H4 120.2 . .
C4 C5 C6 121.5(2) . .
C4 C5 H5 119.2 . .
C6 C5 H5 119.2 . .
C5 C6 C1 118.38(17) . .
C5 C6 N2 116.71(17) . .
C1 C6 N2 124.50(17) . .
N2 C7 N3 118.10(16) . .
N2 C7 C8 124.62(16) . .
N3 C7 C8 117.25(15) . .
C9 C8 C11 111.52(17) . .
C9 C8 C7 120.53(16) . .
C11 C8 C7 127.86(17) . .
C8 C9 N1 125.67(17) . .
C8 C9 S1 111.79(14) . .
N1 C9 S1 122.43(14) . .
C11 C10 C12 129.1(2) . .
C11 C10 S1 110.83(15) . .
C12 C10 S1 120.01(19) . .
C10 C11 C8 114.22(18) . .
C10 C11 H11 122.9 . .
C8 C11 H11 122.9 . .
C10 C12 H12A 109.5 . .
C10 C12 H12B 109.5 . .
H12A C12 H12B 109.5 . .
C10 C12 H12C 109.5 . .
H12A C12 H12C 109.5 . .
H12B C12 H12C 109.5 . .
N3 C13 C14 109.45(16) . .
N3 C13 H13A 109.8 . .
C14 C13 H13A 109.8 . .
N3 C13 H13B 109.8 . .
C14 C13 H13B 109.8 . .
H13A C13 H13B 108.2 . .
N4 C14 C13 112.52(16) . .
N4 C14 H14A 109.1 . .
C13 C14 H14A 109.1 . .
N4 C14 H14B 109.1 . .
C13 C14 H14B 109.1 . .
H14A C14 H14B 107.8 . .
N3 C15 C16 109.32(16) . .
N3 C15 H15A 109.8 . .
C16 C15 H15A 109.8 . .
N3 C15 H15B 109.8 . .
C16 C15 H15B 109.8 . .
H15A C15 H15B 108.3 . .
N4 C16 C15 111.02(16) . .
N4 C16 H16A 109.4 . .
C15 C16 H16A 109.4 . .
N4 C16 H16B 109.4 . .
C15 C16 H16B 109.4 . .
H16A C16 H16B 108.0 . .
N4 C17 H17A 109.5 . .
N4 C17 H17B 109.5 . .
H17A C17 H17B 109.5 . .
N4 C17 H17C 109.5 . .
H17A C17 H17C 109.5 . .
H17B C17 H17C 109.5 . .
C9 N1 C1 114.23(16) . .
C9 N1 H1N 112.0(16) . .
C1 N1 H1N 109.7(16) . .
C7 N2 C6 123.04(15) . .
C7 N3 C13 121.03(15) . .
C7 N3 C15 124.36(15) . .
C13 N3 C15 111.00(15) . .
C16 N4 C17 110.93(16) . .
C16 N4 C14 109.67(14) . .
C17 N4 C14 109.62(17) . .
C9 S1 C10 91.60(9) . .
O1 C18 C20 123.74(17) . 2_757
O1 C18 C19 117.35(18) . .
C20 C18 C19 118.91(18) 2_757 .
C20 C19 C18 120.70(18) . .
C20 C19 H19 119.7 . .
C18 C19 H19 119.7 . .
C18 C20 C19 120.39(17) 2_757 .
C18 C20 H20 119.8 2_757 .
C19 C20 H20 119.8 . .
C18 O1 H1O 107.9(18) . .
C22 C21 C23 120.3(2) . 2_666
C22 C21 H21 119.8 . .
C23 C21 H21 119.8 2_666 .
O2 C22 C21 118.87(19) . .
O2 C22 C23 121.97(19) . .
C21 C22 C23 119.15(18) . .
C22 C23 C21 120.5(2) . 2_666
C22 C23 H23 119.7 . .
C21 C23 H23 119.7 2_666 .
C22 O2 H2O 110.1(19) . .
C25 C24 H24A 109.5 . .
C25 C24 H24B 109.5 . .
H24A C24 H24B 109.5 . .
C25 C24 H24C 109.5 . .
H24A C24 H24C 109.5 . .
H24B C24 H24C 109.5 . .
C30 C25 C26 117.4(3) . .
C30 C25 C24 121.1(3) . .
C26 C25 C24 121.5(3) . .
C27 C26 C25 121.6(3) . .
C27 C26 H26 119.2 . .
C25 C26 H26 119.2 . .
C26 C27 C28 120.2(3) . .
C26 C27 H27 119.9 . .
C28 C27 H27 119.9 . .
C29 C28 C27 118.6(4) . .
C29 C28 H28 120.7 . .
C27 C28 H28 120.7 . .
C30 C29 C28 121.0(3) . .
C30 C29 H29 119.5 . .
C28 C29 H29 119.5 . .
C29 C30 C25 121.2(3) . .
C29 C30 H30 119.4 . .
C25 C30 H30 119.4 . .

loop_
_geom_bond_atom_site_label_1
_geom_bond_atom_site_label_2
_geom_bond_distance
_geom_bond_site_symmetry_2
C1 C2 1.390(3) .
C1 C6 1.394(3) .
C1 N1 1.417(3) .
C2 C3 1.378(3) .
C2 H2 0.9300 .
C3 C4 1.372(3) .
C3 H3 0.9300 .
C4 C5 1.384(3) .
C4 H4 0.9300 .
C5 C6 1.390(3) .
C5 H5 0.9300 .
C6 N2 1.417(2) .
C7 N2 1.296(2) .
C7 N3 1.368(2) .
C7 C8 1.470(2) .
C8 C9 1.361(3) .
C8 C11 1.434(3) .
C9 N1 1.400(3) .
C9 S1 1.7297(19) .
C10 C11 1.342(3) .
C10 C12 1.502(3) .
C10 S1 1.736(2) .
C11 H11 0.9300 .
C12 H12A 0.9600 .
C12 H12B 0.9600 .
C12 H12C 0.9600 .
C13 N3 1.455(2) .
C13 C14 1.507(3) .
C13 H13A 0.9700 .
C13 H13B 0.9700 .
C14 N4 1.469(2) .
C14 H14A 0.9700 .
C14 H14B 0.9700 .
C15 N3 1.456(2) .
C15 C16 1.506(3) .
C15 H15A 0.9700 .
C15 H15B 0.9700 .
C16 N4 1.464(2) .
C16 H16A 0.9700 .
C16 H16B 0.9700 .
C17 N4 1.467(3) .
C17 H17A 0.9600 .
C17 H17B 0.9600 .
C17 H17C 0.9600 .
N1 H1N 0.83(2) .
C18 O1 1.368(2) .
C18 C20 1.376(3) 2_757
C18 C19 1.386(3) .
C19 C20 1.378(3) .
C19 H19 0.9300 .
C20 C18 1.376(3) 2_757
C20 H20 0.9300 .
O1 H1O 0.89(3) .
C21 C22 1.376(3) .
C21 C23 1.383(3) 2_666
C21 H21 0.9300 .
C22 O2 1.369(2) .
C22 C23 1.377(3) .
C23 C21 1.383(3) 2_666
C23 H23 0.9300 .
O2 H2O 0.85(3) .
C24 C25 1.483(5) .
C24 H24A 0.9600 .
C24 H24B 0.9600 .
C24 H24C 0.9600 .
C25 C30 1.377(4) .
C25 C26 1.388(4) .
C26 C27 1.362(5) .
C26 H26 0.9300 .
C27 C28 1.380(5) .
C27 H27 0.9300 .
C28 C29 1.376(5) .
C28 H28 0.9300 .
C29 C30 1.364(5) .
C29 H29 0.9300 .
C30 H30 0.9300 .

loop_
_geom_hbond_atom_site_label_D
_geom_hbond_atom_site_label_H
_geom_hbond_atom_site_label_A
_geom_hbond_distance_DH
_geom_hbond_distance_HA
_geom_hbond_distance_DA
_geom_hbond_angle_DHA
_geom_hbond_site_symmetry_A
N1 H1N O2 0.83(2) 2.10(2) 2.893(2) 159(2) 2_657
O1 H1O N2 0.89(3) 1.90(3) 2.779(2) 169(3) .
O2 H2O N4 0.85(3) 1.88(3) 2.707(2) 164(3) .

loop_
_geom_torsion_atom_site_label_1
_geom_torsion_atom_site_label_2
_geom_torsion_atom_site_label_3
_geom_torsion_atom_site_label_4
_geom_torsion
_geom_torsion_site_symmetry_1
_geom_torsion_site_symmetry_4
C6 C1 C2 C3 1.2(3) . .
N1 C1 C2 C3 -179.28(18) . .
C1 C2 C3 C4 0.3(3) . .
C2 C3 C4 C5 -1.5(3) . .
C3 C4 C5 C6 1.2(3) . .
C4 C5 C6 C1 0.2(3) . .
C4 C5 C6 N2 -172.69(18) . .
C2 C1 C6 C5 -1.4(3) . .
N1 C1 C6 C5 179.02(17) . .
C2 C1 C6 N2 170.91(17) . .
N1 C1 C6 N2 -8.7(3) . .
N2 C7 C8 C9 -39.5(3) . .
N3 C7 C8 C9 142.39(18) . .
N2 C7 C8 C11 144.2(2) . .
N3 C7 C8 C11 -34.0(3) . .
C11 C8 C9 N1 -173.78(18) . .
C7 C8 C9 N1 9.3(3) . .
C11 C8 C9 S1 2.4(2) . .
C7 C8 C9 S1 -174.49(13) . .
C12 C10 C11 C8 -177.0(3) . .
S1 C10 C11 C8 1.3(2) . .
C9 C8 C11 C10 -2.5(3) . .
C7 C8 C11 C10 174.15(19) . .
N3 C13 C14 N4 -55.6(2) . .
N3 C15 C16 N4 59.2(2) . .
C8 C9 N1 C1 55.7(3) . .
S1 C9 N1 C1 -120.09(17) . .
C2 C1 N1 C9 123.30(19) . .
C6 C1 N1 C9 -57.2(2) . .
N3 C7 N2 C6 170.74(16) . .
C8 C7 N2 C6 -7.4(3) . .
C5 C6 N2 C7 -137.91(19) . .
C1 C6 N2 C7 49.6(3) . .
N2 C7 N3 C13 -3.9(3) . .
C8 C7 N3 C13 174.33(18) . .
N2 C7 N3 C15 152.69(18) . .
C8 C7 N3 C15 -29.0(3) . .
C14 C13 N3 C7 -142.50(18) . .
C14 C13 N3 C15 58.0(2) . .
C16 C15 N3 C7 141.22(18) . .
C16 C15 N3 C13 -60.1(2) . .
C15 C16 N4 C17 -177.41(18) . .
C15 C16 N4 C14 -56.2(2) . .
C13 C14 N4 C16 54.9(2) . .
C13 C14 N4 C17 176.88(18) . .
C8 C9 S1 C10 -1.45(16) . .
N1 C9 S1 C10 174.88(17) . .
C11 C10 S1 C9 0.04(18) . .
C12 C10 S1 C9 178.5(2) . .
O1 C18 C19 C20 179.9(2) . .
C20 C18 C19 C20 -0.3(4) 2_757 .
C18 C19 C20 C18 0.3(4) . 2_757
C23 C21 C22 O2 -179.3(2) 2_666 .
C23 C21 C22 C23 -0.1(4) 2_666 .
O2 C22 C23 C21 179.2(2) . 2_666
C21 C22 C23 C21 0.1(4) . 2_666
C30 C25 C26 C27 -1.5(4) . .
C24 C25 C26 C27 178.0(3) . .
C25 C26 C27 C28 0.9(5) . .
C26 C27 C28 C29 0.3(5) . .
C27 C28 C29 C30 -1.0(5) . .
C28 C29 C30 C25 0.4(5) . .
C26 C25 C30 C29 0.8(4) . .
C24 C25 C30 C29 -178.7(3) . .
